data_7026113
loop_
_publ_author_name
'Hewison, Lindsay'
'Crook, Sian H.'
'Johnson, Tony R.'
'Mann, Brian E.'
'Adams, Harry'
'Plant, Sarah E.'
'Sawle, Philip'
'Motterlini, Roberto'

_publ_section_title
;
 Iron indenyl carbonyl compounds: CO-releasing molecules.
;
_journal_issue 38
_journal_name_full 'Dalton transactions (Cambridge, England : 2003)'
_journal_page_first 8967
_journal_page_last 8975
_journal_paper_doi 10.1039/c0dt00203h
_journal_volume 39
_journal_year 2010
_chemical_formula_sum 'C10 H7 Cl4 Fe2 O5'
_chemical_formula_weight 460.66
_chemical_name_systematic
;
?
;
_space_group_IT_number 14
_symmetry_cell_setting monoclinic
_symmetry_space_group_name_Hall '-P 2yn'
_symmetry_space_group_name_H-M 'P 1 21/n 1'
_atom_sites_solution_hydrogens geom
_atom_sites_solution_primary direct
_atom_sites_solution_secondary difmap
_audit_creation_method SHELXL-97
_cell_angle_alpha 90.00
_cell_angle_beta 90.931(4)
_cell_angle_gamma 90.00
_cell_formula_units_Z 4
_cell_length_a 7.0283(6)
_cell_length_b 23.800(2)
_cell_length_c 9.6737(8)
_cell_measurement_reflns_used 7004
_cell_measurement_temperature 150(2)
_cell_measurement_theta_max 27.85
_cell_measurement_theta_min 3.02
_cell_volume 1617.9(2)
_computing_cell_refinement 'Bruker SMART'
_computing_data_collection 'Bruker SMART'
_computing_data_reduction 'Bruker SAINT'
_computing_molecular_graphics 'Bruker SHELXTL'
_computing_publication_material 'Bruker SHELXTL'
_computing_structure_refinement 'SHELXL-97 (Sheldrick, 1997)'
_computing_structure_solution 'SHELXS-97 (Sheldrick, 1990)'
_diffrn_ambient_temperature 150(2)
_diffrn_detector_area_resol_mean 100
_diffrn_measured_fraction_theta_full 1.000
_diffrn_measured_fraction_theta_max 0.995
_diffrn_measurement_device_type 'CCD area detector'
_diffrn_measurement_method 'phi and omega scans'
_diffrn_radiation_monochromator graphite
_diffrn_radiation_source 'fine-focus sealed tube'
_diffrn_radiation_type MoK\a
_diffrn_radiation_wavelength 0.71073
_diffrn_reflns_av_R_equivalents 0.0220
_diffrn_reflns_av_sigmaI/netI 0.0115
_diffrn_reflns_limit_h_max 9
_diffrn_reflns_limit_h_min -9
_diffrn_reflns_limit_k_max 31
_diffrn_reflns_limit_k_min -31
_diffrn_reflns_limit_l_max 12
_diffrn_reflns_limit_l_min -12
_diffrn_reflns_number 31667
_diffrn_reflns_theta_full 25.00
_diffrn_reflns_theta_max 27.85
_diffrn_reflns_theta_min 1.71
_diffrn_standards_decay_% 0
_diffrn_standards_number 0
_exptl_absorpt_coefficient_mu 2.466
_exptl_absorpt_correction_T_max 0.7086
_exptl_absorpt_correction_T_min 0.5891
_exptl_absorpt_correction_type multi-scan
_exptl_absorpt_process_details sadabs
_exptl_crystal_colour red
_exptl_crystal_density_diffrn 1.891
_exptl_crystal_density_method 'not measured'
_exptl_crystal_description plate
_exptl_crystal_F_000 908
_exptl_crystal_size_max 0.24
_exptl_crystal_size_mid 0.18
_exptl_crystal_size_min 0.15
_refine_diff_density_max 0.548
_refine_diff_density_min -0.481
_refine_diff_density_rms 0.080
_refine_ls_extinction_method none
_refine_ls_goodness_of_fit_ref 1.061
_refine_ls_hydrogen_treatment constr
_refine_ls_matrix_type full
_refine_ls_number_parameters 190
_refine_ls_number_reflns 3830
_refine_ls_number_restraints 0
_refine_ls_restrained_S_all 1.061
_refine_ls_R_factor_all 0.0203
_refine_ls_R_factor_gt 0.0192
_refine_ls_shift/su_max 0.001
_refine_ls_shift/su_mean 0.000
_refine_ls_structure_factor_coef Fsqd
_refine_ls_weighting_details 'calc w=1/[\s^2^(Fo^2^)+(0.0295P)^2^+0.7489P] where P=(Fo^2^+2Fc^2^)/3'
_refine_ls_weighting_scheme calc
_refine_ls_wR_factor_gt 0.0528
_refine_ls_wR_factor_ref 0.0534
_reflns_number_gt 3667
_reflns_number_total 3830
_reflns_threshold_expression >2sigma(I)
_cod_data_source_file c0dt00203h.txt
_cod_data_source_block ime114
_cod_depositor_comments
;
The following automatic conversions were performed:

'_symmetry_cell_setting' value 'Monoclinic' changed to 'monoclinic'
according to /home/saulius/struct/CIF-dictionaries/cif_core.dic
dictionary named 'cif_core.dic' version 2.4.2 from 2011-04-26.

Automatic conversion script
Id: cif_fix_values 1891 2012-01-12 08:04:46Z andrius 
;
_cod_original_sg_symbol_H-M P2(1)/n
_cod_database_code 7026113

loop_
_symmetry_equiv_pos_as_xyz
'x, y, z'
'-x+1/2, y+1/2, -z+1/2'
'-x, -y, -z'
'x-1/2, -y-1/2, z-1/2'

loop_
_atom_site_label
_atom_site_type_symbol
_atom_site_fract_x
_atom_site_fract_y
_atom_site_fract_z
_atom_site_U_iso_or_equiv
_atom_site_adp_type
_atom_site_occupancy
_atom_site_symmetry_multiplicity
_atom_site_calc_flag
_atom_site_refinement_flags
Fe1 Fe 0.70696(2) 0.155788(7) 0.785738(18) 0.01464(6) Uani 1 1 d .
Fe2 Fe 0.29351(3) 0.118218(8) 0.23533(2) 0.01961(6) Uani 1 1 d .
Cl1 Cl 0.36144(5) 0.047680(14) 0.37184(4) 0.02830(8) Uani 1 1 d .
Cl3 Cl 0.16169(6) 0.089848(19) 0.04157(4) 0.03675(10) Uani 1 1 d .
Cl2 Cl 0.09832(6) 0.174543(17) 0.34291(4) 0.03740(10) Uani 1 1 d .
Cl4 Cl 0.55375(6) 0.166616(19) 0.19455(4) 0.03760(10) Uani 1 1 d .
O1 O 0.34062(14) 0.20705(4) 0.85777(11) 0.0268(2) Uani 1 1 d .
O2 O 0.6444(2) 0.05089(5) 0.94072(13) 0.0396(3) Uani 1 1 d .
O3 O 0.90748(16) 0.21773(5) 1.00598(12) 0.0350(3) Uani 1 1 d .
O4 O 1.23601(14) 0.10436(4) 0.69505(11) 0.0246(2) Uani 1 1 d .
O5 O 1.01974(14) 0.03446(4) 0.69369(12) 0.0291(2) Uani 1 1 d .
C1 C 0.47980(19) 0.18650(5) 0.83220(14) 0.0193(2) Uani 1 1 d .
C2 C 0.6685(2) 0.09135(6) 0.88350(15) 0.0242(3) Uani 1 1 d .
C3 C 0.83121(19) 0.19253(6) 0.92370(14) 0.0222(3) Uani 1 1 d .
C4 C 0.72335(19) 0.10849(6) 0.60317(14) 0.0206(3) Uani 1 1 d .
H4A H 0.6764 0.0692 0.5896 0.025 Uiso 1 1 calc R
C5 C 0.91063(18) 0.12461(5) 0.64999(13) 0.0180(2) Uani 1 1 d .
C6 C 0.91913(18) 0.18422(6) 0.65069(13) 0.0189(2) Uani 1 1 d .
H6A H 1.0326 0.2074 0.6774 0.023 Uiso 1 1 calc R
C7 C 0.73867(19) 0.20530(6) 0.60837(14) 0.0215(3) Uani 1 1 d .
H7A H 0.7030 0.2458 0.5986 0.026 Uiso 1 1 calc R
C8 C 0.6190(2) 0.15815(6) 0.57686(14) 0.0219(3) Uani 1 1 d .
H8A H 0.4843 0.1601 0.5422 0.026 Uiso 1 1 calc R
C9 C 1.07561(19) 0.08725(6) 0.68284(13) 0.0192(2) Uani 1 1 d .
C10 C 1.1696(2) -0.00613(7) 0.7215(2) 0.0359(4) Uani 1 1 d .
H10A H 1.1142 -0.0438 0.7276 0.054 Uiso 1 1 calc R
H10B H 1.2340 0.0032 0.8091 0.054 Uiso 1 1 calc R
H10C H 1.2616 -0.0052 0.6465 0.054 Uiso 1 1 calc R

loop_
_atom_site_aniso_label
_atom_site_aniso_U_11
_atom_site_aniso_U_22
_atom_site_aniso_U_33
_atom_site_aniso_U_23
_atom_site_aniso_U_13
_atom_site_aniso_U_12
Fe1 0.01309(9) 0.01639(9) 0.01444(9) -0.00034(6) 0.00017(7) -0.00119(6)
Fe2 0.02273(10) 0.01954(10) 0.01663(10) 0.00056(7) 0.00266(7) 0.00140(7)
Cl1 0.03243(18) 0.02132(16) 0.03092(18) 0.00470(13) -0.00662(14) 0.00094(13)
Cl3 0.0425(2) 0.0454(2) 0.02203(17) -0.00318(15) -0.00694(15) 0.00063(17)
Cl2 0.0491(2) 0.03045(19) 0.0332(2) 0.00339(15) 0.01830(18) 0.01478(16)
Cl4 0.0349(2) 0.0412(2) 0.0369(2) 0.00252(17) 0.00861(16) -0.01290(16)
O1 0.0193(5) 0.0279(5) 0.0335(6) -0.0068(4) 0.0028(4) 0.0021(4)
O2 0.0521(7) 0.0261(6) 0.0410(7) 0.0109(5) 0.0131(6) 0.0011(5)
O3 0.0299(5) 0.0461(7) 0.0287(6) -0.0073(5) -0.0062(5) -0.0122(5)
O4 0.0174(4) 0.0272(5) 0.0292(5) -0.0033(4) 0.0004(4) -0.0013(4)
O5 0.0204(5) 0.0192(5) 0.0479(7) 0.0023(5) 0.0040(5) 0.0009(4)
C1 0.0199(6) 0.0199(6) 0.0182(6) -0.0022(5) -0.0006(5) -0.0041(5)
C2 0.0249(7) 0.0244(7) 0.0233(7) -0.0003(5) 0.0046(5) 0.0018(5)
C3 0.0171(6) 0.0278(7) 0.0219(6) 0.0010(5) 0.0007(5) -0.0027(5)
C4 0.0203(6) 0.0246(6) 0.0169(6) -0.0049(5) 0.0006(5) -0.0028(5)
C5 0.0175(6) 0.0207(6) 0.0159(6) -0.0015(5) 0.0031(5) -0.0010(5)
C6 0.0178(6) 0.0210(6) 0.0181(6) 0.0022(5) 0.0042(5) -0.0022(5)
C7 0.0235(6) 0.0240(6) 0.0171(6) 0.0048(5) 0.0014(5) 0.0006(5)
C8 0.0199(6) 0.0313(7) 0.0144(6) -0.0001(5) -0.0016(5) 0.0001(5)
C9 0.0188(6) 0.0209(6) 0.0179(6) -0.0024(5) 0.0041(5) 0.0000(5)
C10 0.0296(8) 0.0245(7) 0.0538(10) 0.0056(7) 0.0057(7) 0.0090(6)

loop_
_atom_type_symbol
_atom_type_description
_atom_type_scat_dispersion_real
_atom_type_scat_dispersion_imag
_atom_type_scat_source
C C 0.0033 0.0016 'International Tables Vol C Tables 4.2.6.8 and 6.1.1.4'
H H 0.0000 0.0000 'International Tables Vol C Tables 4.2.6.8 and 6.1.1.4'
O O 0.0106 0.0060 'International Tables Vol C Tables 4.2.6.8 and 6.1.1.4'
Cl Cl 0.1484 0.1585 'International Tables Vol C Tables 4.2.6.8 and 6.1.1.4'
Fe Fe 0.3463 0.8444 'International Tables Vol C Tables 4.2.6.8 and 6.1.1.4'

loop_
_geom_angle_atom_site_label_1
_geom_angle_atom_site_label_2
_geom_angle_atom_site_label_3
_geom_angle
C3 Fe1 C1 92.21(6)
C3 Fe1 C2 95.61(7)
C1 Fe1 C2 94.10(6)
C3 Fe1 C5 107.90(6)
C1 Fe1 C5 155.37(6)
C2 Fe1 C5 97.81(6)
C3 Fe1 C7 106.01(6)
C1 Fe1 C7 94.69(6)
C2 Fe1 C7 156.28(6)
C5 Fe1 C7 66.62(5)
C3 Fe1 C4 147.97(6)
C1 Fe1 C4 118.93(6)
C2 Fe1 C4 89.77(6)
C5 Fe1 C4 40.09(5)
C7 Fe1 C4 66.72(6)
C3 Fe1 C8 145.75(6)
C1 Fe1 C8 88.92(6)
C2 Fe1 C8 118.46(6)
C5 Fe1 C8 66.45(5)
C7 Fe1 C8 39.87(5)
C4 Fe1 C8 39.25(5)
C3 Fe1 C6 87.95(6)
C1 Fe1 C6 131.01(6)
C2 Fe1 C6 134.66(6)
C5 Fe1 C6 39.48(5)
C7 Fe1 C6 39.40(5)
C4 Fe1 C6 66.55(5)
C8 Fe1 C6 66.20(5)
Cl1 Fe2 Cl3 111.516(18)
Cl1 Fe2 Cl2 108.378(18)
Cl3 Fe2 Cl2 109.65(2)
Cl1 Fe2 Cl4 109.651(18)
Cl3 Fe2 Cl4 110.478(19)
Cl2 Fe2 Cl4 107.04(2)
C9 O5 C10 115.61(12)
O1 C1 Fe1 177.49(13)
O2 C2 Fe1 178.25(14)
O3 C3 Fe1 176.64(14)
C8 C4 C5 107.68(12)
C8 C4 Fe1 70.57(8)
C5 C4 Fe1 69.77(7)
C8 C4 H4A 126.2
C5 C4 H4A 126.2
Fe1 C4 H4A 126.2
C6 C5 C4 107.85(12)
C6 C5 C9 124.20(12)
C4 C5 C9 127.80(12)
C6 C5 Fe1 70.86(7)
C4 C5 Fe1 70.14(7)
C9 C5 Fe1 127.93(9)
C7 C6 C5 108.34(12)
C7 C6 Fe1 69.78(7)
C5 C6 Fe1 69.66(7)
C7 C6 H6A 125.8
C5 C6 H6A 125.8
Fe1 C6 H6A 125.8
C6 C7 C8 107.68(12)
C6 C7 Fe1 70.82(7)
C8 C7 Fe1 70.36(8)
C6 C7 H7A 126.1
C8 C7 H7A 126.1
Fe1 C7 H7A 126.1
C4 C8 C7 108.42(12)
C4 C8 Fe1 70.18(8)
C7 C8 Fe1 69.77(8)
C4 C8 H8A 125.8
C7 C8 H8A 125.8
Fe1 C8 H8A 125.8
O4 C9 O5 126.41(13)
O4 C9 C5 122.92(12)
O5 C9 C5 110.66(11)
O5 C10 H10A 109.5
O5 C10 H10B 109.5
H10A C10 H10B 109.5
O5 C10 H10C 109.5
H10A C10 H10C 109.5
H10B C10 H10C 109.5

loop_
_geom_bond_atom_site_label_1
_geom_bond_atom_site_label_2
_geom_bond_distance
Fe1 C3 1.8085(14)
Fe1 C1 1.8189(14)
Fe1 C2 1.8242(15)
Fe1 C5 2.0941(13)
Fe1 C7 2.0963(13)
Fe1 C4 2.0991(13)
Fe1 C8 2.1042(13)
Fe1 C6 2.1099(13)
Fe2 Cl1 2.1839(4)
Fe2 Cl3 2.1843(4)
Fe2 Cl2 2.1928(4)
Fe2 Cl4 2.2026(4)
O1 C1 1.1249(17)
O2 C2 1.1248(19)
O3 C3 1.1255(18)
O4 C9 1.2026(17)
O5 C9 1.3212(17)
O5 C10 1.4508(18)
C4 C8 1.412(2)
C4 C5 1.4372(18)
C4 H4A 1.0000
C5 C6 1.4201(18)
C5 C9 1.4913(18)
C6 C7 1.4181(19)
C6 H6A 1.0000
C7 C8 1.432(2)
C7 H7A 1.0000
C8 H8A 1.0000
C10 H10A 0.9800
C10 H10B 0.9800
C10 H10C 0.9800
